data_1512199
loop_
_publ_author_name
'Zhang, Yong-Qiang'
'Yuan, Yong-An'
'Liu, Guan-Sai'
'Xu, Hao'

_publ_section_title
;
 Iron(II)-Catalyzed Asymmetric Intramolecular Aminohydroxylation of
 Indoles.
;
_journal_issue 15
_journal_name_full 'Organic letters'
_journal_page_first 3910
_journal_page_last 3913
_journal_paper_doi 10.1021/ol401666e
_journal_volume 15
_journal_year 2013
_chemical_absolute_configuration unk
_chemical_formula_moiety 'C23 H16 Cl2 N2 O6 S, C3 H6 O'
_chemical_formula_sum 'C26 H22 Cl2 N2 O7 S'
_chemical_formula_weight 577.41
_chemical_name_systematic
;
 ?
;
_space_group_crystal_system orthorhombic
_space_group_IT_number 19
_space_group_name_Hall 'P 2ac 2ab'
_space_group_name_H-M_alt 'P 21 21 21'
_symmetry_space_group_name_Hall 'P 2ac 2ab'
_symmetry_space_group_name_H-M 'P 21 21 21'
_atom_sites_solution_hydrogens mixed
_atom_sites_solution_primary iterative
_audit_creation_date 2012-11-29
_audit_creation_method
;
  Olex2 1.2-beta
  (compiled Nov  5 2012 18:25:38, GUI svn.r4372)
;
_cell_angle_alpha 90
_cell_angle_beta 90
_cell_angle_gamma 90
_cell_formula_units_Z 4
_cell_length_a 9.6790(7)
_cell_length_b 11.8883(8)
_cell_length_c 22.4824(16)
_cell_measurement_reflns_used 6908
_cell_measurement_temperature 173(2)
_cell_measurement_theta_max 30.12
_cell_measurement_theta_min 2.49
_cell_volume 2587.0(3)
_computing_cell_refinement 'SAINT v7.68A (Bruker, 2009)'
_computing_data_collection 'APEX2 v2011.2-4 (Bruker, 2011)'
_computing_data_reduction 'SAINT v7.68A (Bruker, 2009)'
_computing_molecular_graphics
;
O. V. Dolomanov, L. J. Bourhis, R. J. Gildea, J. A. K. Howard and H. Puschmann,
OLEX2: a complete structure solution, refinement and analysis program.
J. Appl. Cryst. (2009). 42, 339-341.
;
_computing_publication_material
;
O. V. Dolomanov, L. J. Bourhis, R. J. Gildea, J. A. K. Howard and H. Puschmann,
OLEX2: a complete structure solution, refinement and analysis program.
J. Appl. Cryst. (2009). 42, 339-341.
;
_computing_structure_refinement 'SHELXL-97 (Sheldrick, 2008)'
_computing_structure_solution 'SHELXS-97 (Sheldrick, 2008)'
_diffrn_ambient_temperature 173(2)
_diffrn_detector_area_resol_mean 512
_diffrn_measured_fraction_theta_full 1.000
_diffrn_measured_fraction_theta_max 0.996
_diffrn_measurement_device_type 'Bruker D8 diffractometer with APEX2 detector'
_diffrn_measurement_method '\f and \w scans with a narrow frame width'
_diffrn_radiation_monochromator graphite
_diffrn_radiation_type MoK\a
_diffrn_radiation_wavelength 0.71073
_diffrn_reflns_av_R_equivalents 0.0289
_diffrn_reflns_Laue_measured_fraction_full 1.000
_diffrn_reflns_Laue_measured_fraction_max 0.996
_diffrn_reflns_limit_h_max 13
_diffrn_reflns_limit_h_min -13
_diffrn_reflns_limit_k_max 17
_diffrn_reflns_limit_k_min -16
_diffrn_reflns_limit_l_max 32
_diffrn_reflns_limit_l_min -28
_diffrn_reflns_number 20608
_diffrn_reflns_point_group_measured_fraction_full 1.000
_diffrn_reflns_point_group_measured_fraction_max 0.988
_diffrn_reflns_theta_full 25.242
_diffrn_reflns_theta_max 30.579
_diffrn_reflns_theta_min 1.812
_diffrn_source 'fine-focus sealed tube'
_diffrn_standards_number 0
_exptl_absorpt_coefficient_mu 0.382
_exptl_absorpt_correction_T_max 0.7461
_exptl_absorpt_correction_T_min 0.5825
_exptl_absorpt_correction_type multi-scan
_exptl_absorpt_process_details
;
SADABS-2012/1 (Bruker,2012) was used for absorption correction.
wR2(int) was 0.0668 before and 0.0449 after correction.
The Ratio of minimum to maximum transmission is 0.7807.
The \l/2 correction factor is 0.0015.
;
_exptl_crystal_colour 'clear colourless'
_exptl_crystal_colour_lustre clear
_exptl_crystal_colour_primary colourless
_exptl_crystal_density_diffrn 1.483
_exptl_crystal_description trapezoid
_exptl_crystal_F_000 1192
_exptl_crystal_size_max 0.698
_exptl_crystal_size_mid 0.309
_exptl_crystal_size_min 0.23
_refine_diff_density_max 0.774
_refine_diff_density_min -0.419
_refine_diff_density_rms 0.074
_refine_ls_abs_structure_details
;
 Flack x determined using 2730 quotients [(I+)-I(-)]/[(I+)+(I-)]
 (Parsons and Flack (2004), Acta Cryst. A60, s61).
;
_refine_ls_abs_structure_Flack 0.012(18)
_refine_ls_extinction_method none
_refine_ls_goodness_of_fit_ref 1.033
_refine_ls_hydrogen_treatment mixed
_refine_ls_matrix_type full
_refine_ls_number_parameters 349
_refine_ls_number_reflns 7834
_refine_ls_number_restraints 1
_refine_ls_restrained_S_all 1.033
_refine_ls_R_factor_all 0.0572
_refine_ls_R_factor_gt 0.0482
_refine_ls_shift/su_max 0.001
_refine_ls_shift/su_mean 0.000
_refine_ls_structure_factor_coef Fsqd
_refine_ls_weighting_details
;
 w=1/[\s^2^(Fo^2^)+(0.0713P)^2^+0.5565P]
 where P=(Fo^2^+2Fc^2^)/3
;
_refine_ls_weighting_scheme calc
_refine_ls_wR_factor_gt 0.1153
_refine_ls_wR_factor_ref 0.1218
_reflns_Friedel_coverage 0.775
_reflns_Friedel_fraction_full 1.000
_reflns_Friedel_fraction_max 0.977
_reflns_number_gt 6840
_reflns_number_total 7834
_reflns_threshold_expression 'I > 2\s(I)'
_cod_data_source_file ol401666e_si_002.cif
_cod_data_source_block b302_0m
_cod_database_code 1512199
_diffrn_reflns_sigmai/neti 0.0384
_olex2_refinement_description
;
1. Fixed Uiso
 At 1.2 times of:
  H1A of C1, H16 of C16, {H11A,H11B} of C11, H19 of C19, H13 of C13, H23 of
  C23, H22 of C22, H14 of C14, H15 of C15, H8 of C8, H4 of C4, H2 of C2, H21 of
  C21, H20 of C20
 At 1.5 times of:
  {H26A,H26B,H26C} of C26, {H24A,H24B,H24C} of C24
2. Restrained distances
 N1-H1
 0.99 with sigma of 0.005
3.a Ternary CH refined with riding coordinates:
 C8(H8)
3.b Secondary CH2 refined with riding coordinates:
 C11(H11A,H11B)
3.c Aromatic/amide H refined with riding coordinates:
 C2(H2), C4(H4), C1(H1A), C16(H16), C19(H19), C13(H13), C23(H23), C22(H22),
 C14(H14), C15(H15), C20(H20), C21(H21)
3.d Idealised Me refined as rotating group:
 C26(H26A,H26B,H26C), C24(H24A,H24B,H24C)
;
_shelx_space_group_comment
;
The symmetry employed for this shelxl refinement is uniquely defined
by the following loop, which should always be used as a source of
symmetry information in preference to the above space-group names.
They are only intended as comments.
;
_shelxl_version_number 2012-4

loop_
_space_group_symop_operation_xyz
'x, y, z'
'-x+1/2, -y, z+1/2'
'x+1/2, -y+1/2, -z'
'-x, y+1/2, -z+1/2'

loop_
_atom_site_label
_atom_site_type_symbol
_atom_site_fract_x
_atom_site_fract_y
_atom_site_fract_z
_atom_site_U_iso_or_equiv
_atom_site_adp_type
_atom_site_occupancy
_atom_site_site_symmetry_order
_atom_site_calc_flag
_atom_site_refinement_flags
S1 S -0.34671(8) -0.63107(7) -0.37915(3) 0.02852(17) Uani 1 1 d D
Cl2 Cl -0.23589(8) -0.75974(6) -0.77535(3) 0.03140(17) Uani 1 1 d D
Cl1 Cl -0.48860(12) -0.41431(9) -0.67393(4) 0.0537(3) Uani 1 1 d D
O2 O -0.2651(2) -0.52795(17) -0.50882(8) 0.0235(4) Uani 1 1 d D
O3 O -0.2056(2) -0.18893(19) -0.49684(9) 0.0289(5) Uani 1 1 d D
O1 O -0.3946(2) -0.39473(19) -0.55253(9) 0.0297(5) Uani 1 1 d D
O5 O -0.4628(3) -0.6284(2) -0.41848(10) 0.0403(6) Uani 1 1 d D
O4 O -0.0792(2) -0.2090(2) -0.58048(10) 0.0345(5) Uani 1 1 d D
N2 N -0.2383(3) -0.5384(2) -0.40660(10) 0.0271(5) Uani 1 1 d D
O7 O -0.8934(3) -0.5021(2) -0.55872(10) 0.0400(6) Uani 1 1 d D
O6 O -0.2724(3) -0.7335(2) -0.36985(12) 0.0452(6) Uani 1 1 d D
N1 N -0.0957(2) -0.3498(2) -0.51070(10) 0.0239(5) Uani 1 1 d D
C3 C -0.2683(3) -0.6833(2) -0.71118(12) 0.0232(5) Uani 1 1 d D
C18 C -0.3989(3) -0.5812(3) -0.30903(12) 0.0253(6) Uani 1 1 d D
C7 C -0.3316(3) -0.4817(3) -0.55603(12) 0.0228(5) Uani 1 1 d D
C5 C -0.3802(3) -0.5279(3) -0.66402(13) 0.0269(6) Uani 1 1 d D
C12 C -0.0603(3) -0.4115(2) -0.40717(12) 0.0219(5) Uani 1 1 d D
C9 C -0.1605(3) -0.3683(2) -0.45360(11) 0.0204(5) Uani 1 1 d D
C10 C -0.1211(3) -0.2469(3) -0.53381(12) 0.0249(5) Uani 1 1 d D
C2 C -0.2018(3) -0.7107(3) -0.65881(13) 0.0266(6) Uani 1 1 d D
H2 H -0.1427 -0.7723 -0.6571 0.032 Uiso 1 1 calc R
C4 C -0.3595(3) -0.5943(3) -0.71431(12) 0.0278(6) Uani 1 1 d D
H4 H -0.4065 -0.5789 -0.7495 0.033 Uiso 1 1 calc R
C6 C -0.3138(3) -0.5526(2) -0.61030(11) 0.0215(5) Uani 1 1 d D
C8 C -0.2747(3) -0.4623(2) -0.45473(11) 0.0223(5) Uani 1 1 d D
H8 H -0.3674 -0.4307 -0.4494 0.027 Uiso 1 1 calc R
C17 C -0.1075(3) -0.5103(2) -0.38158(12) 0.0231(5) Uani 1 1 d D
C1 C -0.2246(3) -0.6452(2) -0.60902(12) 0.0241(5) Uani 1 1 d D
H1A H -0.1794 -0.6631 -0.5738 0.029 Uiso 1 1 calc R
C16 C -0.0302(3) -0.5688(3) -0.34014(12) 0.0272(6) Uani 1 1 d D
H16 H -0.0618 -0.6354 -0.3233 0.033 Uiso 1 1 calc R
C25 C -0.8230(4) -0.5681(3) -0.53116(15) 0.0352(7) Uani 1 1 d D
C11 C -0.2185(3) -0.2489(3) -0.44138(12) 0.0254(5) Uani 1 1 d D
H11A H -0.3144 -0.2529 -0.4291 0.030 Uiso 1 1 calc R
H11B H -0.1658 -0.2119 -0.4103 0.030 Uiso 1 1 calc R
C19 C -0.3594(4) -0.6395(3) -0.25827(14) 0.0343(7) Uani 1 1 d D
H19 H -0.2988 -0.7000 -0.2607 0.041 Uiso 1 1 calc R
C13 C 0.0669(3) -0.3674(3) -0.39235(13) 0.0284(6) Uani 1 1 d D
H13 H 0.0991 -0.3018 -0.4101 0.034 Uiso 1 1 calc R
C23 C -0.4869(3) -0.4895(3) -0.30629(14) 0.0328(7) Uani 1 1 d D
H23 H -0.5122 -0.4509 -0.3406 0.039 Uiso 1 1 calc R
C22 C -0.5364(4) -0.4565(4) -0.25087(17) 0.0420(8) Uani 1 1 d D
H22 H -0.5940 -0.3941 -0.2479 0.050 Uiso 1 1 calc R
C14 C 0.1459(3) -0.4242(3) -0.35004(14) 0.0330(7) Uani 1 1 d D
H14 H 0.2313 -0.3955 -0.3387 0.040 Uiso 1 1 calc R
C15 C 0.0984(3) -0.5227(3) -0.32480(13) 0.0316(6) Uani 1 1 d D
H15 H 0.1531 -0.5594 -0.2969 0.038 Uiso 1 1 calc R
C20 C -0.4123(4) -0.6055(4) -0.20380(14) 0.0443(9) Uani 1 1 d D
H20 H -0.3877 -0.6441 -0.1694 0.053 Uiso 1 1 calc R
C21 C -0.5009(4) -0.5152(4) -0.20035(15) 0.0452(10) Uani 1 1 d D
H21 H -0.5369 -0.4937 -0.1637 0.054 Uiso 1 1 calc R
C26 C -0.8877(6) -0.6438(4) -0.48582(18) 0.0579(12) Uani 1 1 d D
H26A H -0.8508 -0.6268 -0.4472 0.087 Uiso 1 1 calc R
H26B H -0.8681 -0.7207 -0.4956 0.087 Uiso 1 1 calc R
H26C H -0.9859 -0.6323 -0.4855 0.087 Uiso 1 1 calc R
C24 C -0.6713(4) -0.5759(4) -0.5408(2) 0.0601(13) Uani 1 1 d D
H24A H -0.6475 -0.5389 -0.5773 0.090 Uiso 1 1 calc R
H24B H -0.6446 -0.6536 -0.5429 0.090 Uiso 1 1 calc R
H24C H -0.6240 -0.5403 -0.5083 0.090 Uiso 1 1 calc R
H1 H -0.037(3) -0.405(2) -0.5318(15) 0.031(9) Uiso 1 1 d D

loop_
_atom_site_aniso_label
_atom_site_aniso_U_11
_atom_site_aniso_U_22
_atom_site_aniso_U_33
_atom_site_aniso_U_23
_atom_site_aniso_U_13
_atom_site_aniso_U_12
S1 0.0382(4) 0.0265(4) 0.0208(3) -0.0035(3) 0.0045(3) -0.0109(3)
Cl2 0.0386(4) 0.0298(4) 0.0258(3) -0.0090(3) 0.0022(3) 0.0011(3)
Cl1 0.0749(6) 0.0587(6) 0.0275(4) -0.0119(4) -0.0174(4) 0.0453(5)
O2 0.0303(9) 0.0260(10) 0.0143(8) -0.0009(7) -0.0018(7) 0.0001(8)
O3 0.0378(11) 0.0254(11) 0.0235(10) 0.0028(8) -0.0009(8) 0.0047(9)
O1 0.0347(10) 0.0306(12) 0.0239(10) -0.0038(8) -0.0027(8) 0.0072(9)
O5 0.0453(13) 0.0525(16) 0.0230(10) -0.0044(11) -0.0004(9) -0.0237(12)
O4 0.0420(12) 0.0357(13) 0.0258(10) 0.0088(9) 0.0014(9) -0.0017(10)
N2 0.0311(12) 0.0341(13) 0.0161(10) 0.0047(9) 0.0009(9) -0.0111(11)
O7 0.0442(13) 0.0456(15) 0.0304(12) -0.0058(10) -0.0064(10) 0.0157(12)
O6 0.0632(16) 0.0245(11) 0.0480(15) -0.0050(10) 0.0133(13) -0.0039(11)
N1 0.0251(11) 0.0291(13) 0.0174(10) 0.0025(9) 0.0042(8) 0.0021(9)
C3 0.0252(12) 0.0238(13) 0.0206(12) -0.0052(10) 0.0018(10) -0.0012(11)
C18 0.0310(13) 0.0280(14) 0.0169(11) -0.0007(10) 0.0028(10) -0.0099(11)
C7 0.0239(12) 0.0274(14) 0.0171(11) -0.0006(10) -0.0005(9) -0.0016(10)
C5 0.0309(13) 0.0270(14) 0.0228(13) 0.0005(11) -0.0040(11) 0.0121(11)
C12 0.0238(12) 0.0248(13) 0.0172(11) 0.0000(10) -0.0003(9) 0.0026(10)
C9 0.0221(11) 0.0241(13) 0.0150(10) -0.0003(10) 0.0010(9) 0.0008(10)
C10 0.0235(12) 0.0290(15) 0.0223(12) 0.0004(11) -0.0031(9) -0.0029(11)
C2 0.0264(12) 0.0242(14) 0.0293(14) -0.0012(11) -0.0033(11) 0.0068(10)
C4 0.0311(13) 0.0342(15) 0.0180(12) -0.0018(11) -0.0046(10) 0.0053(12)
C6 0.0238(12) 0.0247(13) 0.0161(11) -0.0001(10) -0.0007(9) 0.0009(10)
C8 0.0245(12) 0.0276(14) 0.0149(11) -0.0015(10) -0.0007(9) -0.0018(10)
C17 0.0270(12) 0.0273(14) 0.0149(11) -0.0007(10) 0.0025(10) 0.0004(10)
C1 0.0270(12) 0.0258(13) 0.0193(12) 0.0028(10) -0.0043(10) 0.0018(11)
C16 0.0365(15) 0.0280(15) 0.0171(12) 0.0028(11) 0.0038(10) 0.0036(12)
C25 0.0420(17) 0.0333(18) 0.0304(15) -0.0129(13) -0.0110(13) 0.0083(14)
C11 0.0277(12) 0.0280(14) 0.0205(12) -0.0008(11) 0.0009(10) 0.0034(11)
C19 0.0378(16) 0.0365(17) 0.0287(14) 0.0081(13) -0.0011(12) -0.0088(14)
C13 0.0248(13) 0.0330(16) 0.0275(14) 0.0034(12) -0.0013(10) -0.0028(11)
C23 0.0359(16) 0.0346(17) 0.0279(14) -0.0015(12) -0.0009(12) -0.0018(13)
C22 0.0354(17) 0.046(2) 0.0441(19) -0.0171(17) 0.0080(15) -0.0039(15)
C14 0.0238(13) 0.0461(19) 0.0291(14) 0.0029(13) -0.0046(11) 0.0010(13)
C15 0.0305(14) 0.0426(18) 0.0218(13) 0.0052(13) 0.0001(11) 0.0116(13)
C20 0.0484(19) 0.065(3) 0.0197(14) 0.0085(15) -0.0031(13) -0.0251(19)
C21 0.0433(19) 0.067(3) 0.0251(15) -0.0141(16) 0.0094(14) -0.0216(19)
C26 0.092(3) 0.047(2) 0.0344(19) -0.0013(18) 0.006(2) 0.014(2)
C24 0.0373(19) 0.050(3) 0.093(4) -0.026(2) -0.019(2) 0.0076(18)

loop_
_atom_type_symbol
_atom_type_description
_atom_type_scat_dispersion_real
_atom_type_scat_dispersion_imag
_atom_type_scat_source
C C 0.0033 0.0016 'International Tables Vol C Tables 4.2.6.8 and 6.1.1.4'
H H 0.0000 0.0000 'International Tables Vol C Tables 4.2.6.8 and 6.1.1.4'
Cl Cl 0.1484 0.1585 'International Tables Vol C Tables 4.2.6.8 and 6.1.1.4'
N N 0.0061 0.0033 'International Tables Vol C Tables 4.2.6.8 and 6.1.1.4'
O O 0.0106 0.0060 'International Tables Vol C Tables 4.2.6.8 and 6.1.1.4'
S S 0.1246 0.1234 'International Tables Vol C Tables 4.2.6.8 and 6.1.1.4'

loop_
_geom_angle_atom_site_label_1
_geom_angle_atom_site_label_2
_geom_angle_atom_site_label_3
_geom_angle
O5 S1 N2 104.78(14)
O5 S1 C18 108.74(15)
N2 S1 C18 107.13(13)
O6 S1 O5 120.29(17)
O6 S1 N2 107.74(15)
O6 S1 C18 107.49(16)
C7 O2 C8 114.1(2)
C10 O3 C11 109.3(2)
C8 N2 S1 122.8(2)
C17 N2 S1 125.23(19)
C17 N2 C8 111.3(2)
C10 N1 C9 113.6(2)
C2 C3 Cl2 120.1(2)
C4 C3 Cl2 118.4(2)
C4 C3 C2 121.5(3)
C19 C18 S1 119.3(3)
C23 C18 S1 118.8(2)
C23 C18 C19 121.7(3)
O2 C7 C6 110.8(2)
O1 C7 O2 122.5(3)
O1 C7 C6 126.7(3)
C4 C5 Cl1 115.2(2)
C4 C5 C6 121.0(3)
C6 C5 Cl1 123.8(2)
C17 C12 C9 111.3(2)
C13 C12 C9 127.5(3)
C13 C12 C17 121.1(3)
N1 C9 C12 112.7(2)
N1 C9 C8 113.5(2)
N1 C9 C11 100.1(2)
C12 C9 C8 102.7(2)
C12 C9 C11 114.8(2)
C11 C9 C8 113.5(2)
O4 C10 O3 122.9(3)
O4 C10 N1 127.5(3)
N1 C10 O3 109.6(2)
C3 C2 C1 118.9(3)
C3 C4 C5 119.0(2)
C5 C6 C7 122.2(2)
C1 C6 C7 119.9(2)
C1 C6 C5 117.8(2)
O2 C8 N2 105.9(2)
O2 C8 C9 110.6(2)
N2 C8 C9 105.1(2)
C12 C17 N2 109.2(2)
C16 C17 N2 129.0(3)
C16 C17 C12 121.8(3)
C2 C1 C6 121.7(2)
C17 C16 C15 116.7(3)
O7 C25 C26 120.2(4)
O7 C25 C24 121.5(4)
C24 C25 C26 118.4(4)
O3 C11 C9 105.5(2)
C20 C19 C18 118.6(3)
C12 C13 C14 118.0(3)
C18 C23 C22 118.3(3)
C21 C22 C23 120.6(4)
C15 C14 C13 120.6(3)
C14 C15 C16 121.7(3)
C21 C20 C19 120.4(3)
C20 C21 C22 120.3(3)

loop_
_geom_bond_atom_site_label_1
_geom_bond_atom_site_label_2
_geom_bond_distance
S1 O5 1.430(3)
S1 N2 1.642(2)
S1 O6 1.429(3)
S1 C18 1.758(3)
Cl2 C3 1.734(3)
Cl1 C5 1.724(3)
O2 C7 1.358(3)
O2 C8 1.448(3)
O3 C10 1.354(4)
O3 C11 1.442(3)
O1 C7 1.203(4)
O4 C10 1.212(4)
N2 C8 1.454(3)
N2 C17 1.425(4)
O7 C25 1.210(4)
N1 C9 1.445(3)
N1 C10 1.352(4)
C3 C2 1.381(4)
C3 C4 1.380(4)
C18 C19 1.388(4)
C18 C23 1.386(5)
C7 C6 1.493(4)
C5 C4 1.394(4)
C5 C6 1.400(4)
C12 C9 1.514(4)
C12 C17 1.386(4)
C12 C13 1.379(4)
C9 C8 1.573(4)
C9 C11 1.551(4)
C2 C1 1.381(4)
C6 C1 1.399(4)
C17 C16 1.383(4)
C16 C15 1.403(5)
C25 C26 1.497(6)
C25 C24 1.487(5)
C19 C20 1.387(5)
C13 C14 1.394(4)
C23 C22 1.391(5)
C22 C21 1.377(6)
C14 C15 1.380(5)
C20 C21 1.376(6)

loop_
_geom_hbond_atom_site_label_D
_geom_hbond_atom_site_label_H
_geom_hbond_atom_site_label_A
_geom_hbond_distance_DH
_geom_hbond_distance_HA
_geom_hbond_distance_DA
_geom_hbond_angle_DHA
_geom_hbond_site_symmetry_A
N1 H1 O7 0.985(7) 1.909(11) 2.877(3) 167(3) 1_655
